data_4315354
loop_
_publ_author_name
'Ryan L. Shook'
'A. S. Borovik'

_publ_section_title
;
 Role of the Secondary Coordination Sphere in Metal-Mediated Dioxygen
 Activation
;
_journal_name_full 'Inorganic Chemistry'
_journal_page_first 3646
_journal_page_last 3660
_journal_paper_doi 10.1021/ic901550k
_journal_volume 49
_journal_year 2010
_chemical_absolute_configuration ad
_chemical_formula_sum 'C30 H35 F Mn N6 O3'
_chemical_formula_weight 601.58
_chemical_name_systematic
; 
 ? 
;
_space_group_IT_number 33
_symmetry_cell_setting orthorhombic
_symmetry_space_group_name_Hall 'P 2c -2n'
_symmetry_space_group_name_H-M 'P n a 21'
_atom_sites_solution_hydrogens difmap
_atom_sites_solution_primary direct
_atom_sites_solution_secondary difmap
_audit_creation_method SHELXTL
_cell_angle_alpha 90.00
_cell_angle_beta 90.00
_cell_angle_gamma 90.00
_cell_formula_units_Z 4
_cell_length_a 10.9934(5)
_cell_length_b 21.7362(10)
_cell_length_c 12.5168(5)
_cell_measurement_reflns_used 9927
_cell_measurement_temperature 103(2)
_cell_measurement_theta_max 28.26
_cell_measurement_theta_min 2.64
_cell_volume 2990.9(2)
_computing_cell_refinement 'Bruker SMART APEX2/SAINT'
_computing_data_collection 'Bruker SMART APEX2'
_computing_data_reduction 'Bruker SAINT'
_computing_molecular_graphics 'Bruker SHELXTL'
_computing_publication_material 'Bruker SHELXTL'
_computing_structure_refinement 'SHELXL-97 (Sheldrick, 2008)'
_computing_structure_solution 'SHELXS-97 (Sheldrick, 2008)'
_diffrn_ambient_temperature 103(2)
_diffrn_measured_fraction_theta_full 0.991
_diffrn_measured_fraction_theta_max 0.991
_diffrn_measurement_device_type 'Bruker SMART APEX II CCD'
_diffrn_measurement_method 'phi and omega'
_diffrn_radiation_monochromator graphite
_diffrn_radiation_source 'fine-focus sealed tube'
_diffrn_radiation_type MoK\a
_diffrn_radiation_wavelength 0.71073
_diffrn_reflns_av_R_equivalents 0.0307
_diffrn_reflns_av_sigmaI/netI 0.0252
_diffrn_reflns_limit_h_max 14
_diffrn_reflns_limit_h_min -14
_diffrn_reflns_limit_k_max 28
_diffrn_reflns_limit_k_min -28
_diffrn_reflns_limit_l_max 16
_diffrn_reflns_limit_l_min -16
_diffrn_reflns_number 34415
_diffrn_reflns_theta_full 28.29
_diffrn_reflns_theta_max 28.29
_diffrn_reflns_theta_min 1.88
_exptl_absorpt_coefficient_mu 0.489
_exptl_absorpt_correction_T_max 0.9259
_exptl_absorpt_correction_T_min 0.8835
_exptl_absorpt_correction_type multi-scan
_exptl_absorpt_process_details 'Bruker SADABS'
_exptl_crystal_colour colourless
_exptl_crystal_density_diffrn 1.336
_exptl_crystal_density_meas ?
_exptl_crystal_density_method 'not measured'
_exptl_crystal_description polyhedron
_exptl_crystal_F_000 1260
_exptl_crystal_size_max 0.26
_exptl_crystal_size_mid 0.17
_exptl_crystal_size_min 0.16
_refine_diff_density_max 0.526
_refine_diff_density_min -0.207
_refine_diff_density_rms 0.044
_refine_ls_abs_structure_details 'Flack H D (1983), Acta Cryst. A39, 876-881'
_refine_ls_abs_structure_Flack 0.009(10)
_refine_ls_extinction_method none
_refine_ls_goodness_of_fit_ref 1.032
_refine_ls_hydrogen_treatment refall
_refine_ls_matrix_type full
_refine_ls_number_parameters 510
_refine_ls_number_reflns 7290
_refine_ls_number_restraints 1
_refine_ls_restrained_S_all 1.032
_refine_ls_R_factor_all 0.0341
_refine_ls_R_factor_gt 0.0291
_refine_ls_shift/su_max 0.000
_refine_ls_shift/su_mean 0.000
_refine_ls_structure_factor_coef Fsqd
_refine_ls_weighting_details 'calc w=1/[\s^2^(Fo^2^)+(0.0393P)^2^+0.6346P] where P=(Fo^2^+2Fc^2^)/3'
_refine_ls_weighting_scheme calc
_refine_ls_wR_factor_gt 0.0685
_refine_ls_wR_factor_ref 0.0713
_reflns_number_gt 6702
_reflns_number_total 7290
_reflns_threshold_expression >2sigma(I)
_cod_data_source_file ic901550k_si_001.cif
_cod_data_source_block asb65
_cod_depositor_comments
;
The following automatic conversions were performed:

'_symmetry_cell_setting' value 'Orthorhombic' changed to
'orthorhombic' according to the built-in table from CIF Core
dictionary named 'cif_core.dic' version 2.4.1 from 2010-06-29.

Automatic conversion script
Id: cif_fix_values 1646 2011-03-28 12:23:43Z adriana 

The following automatic conversions were performed:

'_exptl_crystal_density_meas' value 'none' was changed to '?' - the
value is perceived as not measured.

Automatic conversion script
Id: cif_fix_values 3008 2015-01-20 13:52:24Z robertas 
;
_cod_database_code 4315354

loop_
_symmetry_equiv_pos_as_xyz
'x, y, z'
'-x, -y, z+1/2'
'x+1/2, -y+1/2, z'
'-x+1/2, y+1/2, z+1/2'

loop_
_atom_site_label
_atom_site_type_symbol
_atom_site_fract_x
_atom_site_fract_y
_atom_site_fract_z
_atom_site_U_iso_or_equiv
_atom_site_adp_type
_atom_site_occupancy
_atom_site_symmetry_multiplicity
_atom_site_calc_flag
_atom_site_refinement_flags
_atom_site_disorder_assembly
_atom_site_disorder_group
Mn1 Mn 0.08612(2) 0.111856(10) -0.00198(2) 0.01673(6) Uani 1 1 d . . .
N1 N -0.07498(13) 0.16949(7) -0.05995(12) 0.0183(3) Uani 1 1 d . . .
N2 N 0.13882(13) 0.14591(6) -0.15710(12) 0.0191(3) Uani 1 1 d . . .
N3 N -0.08490(13) 0.05652(7) 0.03477(11) 0.0175(3) Uani 1 1 d . . .
N4 N 0.07892(12) 0.19595(7) 0.10477(12) 0.0196(3) Uani 1 1 d . . .
N5 N 0.01370(13) -0.04074(7) 0.04994(11) 0.0187(3) Uani 1 1 d . . .
N6 N 0.19824(14) 0.15557(7) 0.25171(12) 0.0229(3) Uani 1 1 d . . .
O1 O 0.05047(12) 0.15089(6) -0.32580(10) 0.0234(3) Uani 1 1 d . . .
O2 O 0.11791(11) 0.01762(6) -0.07018(10) 0.0213(2) Uani 1 1 d . . .
O3 O 0.21300(12) 0.08646(6) 0.10931(10) 0.0264(3) Uani 1 1 d . . .
C1 C -0.07958(16) 0.15403(8) -0.17450(14) 0.0196(3) Uani 1 1 d . . .
C2 C 0.04712(16) 0.15069(7) -0.22579(14) 0.0190(3) Uani 1 1 d . . .
C3 C 0.26125(16) 0.14722(8) -0.19355(13) 0.0196(3) Uani 1 1 d . . .
C4 C 0.30175(18) 0.18446(9) -0.27763(15) 0.0255(4) Uani 1 1 d . . .
C5 C 0.42487(19) 0.18782(10) -0.30297(17) 0.0322(4) Uani 1 1 d . . .
C6 C 0.50588(17) 0.15388(10) -0.24423(17) 0.0318(4) Uani 1 1 d . . .
C7 C 0.47104(17) 0.11654(9) -0.16116(16) 0.0267(4) Uani 1 1 d . . .
C8 C 0.34719(16) 0.11315(8) -0.13651(14) 0.0218(3) Uani 1 1 d . . .
C9 C -0.18679(14) 0.15463(7) -0.00140(18) 0.0210(3) Uani 1 1 d . . .
C10 C -0.18991(16) 0.08903(8) 0.03926(13) 0.0184(3) Uani 1 1 d . . .
C11 C -0.29526(16) 0.06519(9) 0.08159(14) 0.0218(3) Uani 1 1 d . . .
C12 C -0.29378(17) 0.00595(9) 0.12334(15) 0.0242(4) Uani 1 1 d . . .
C13 C -0.18892(16) -0.02861(8) 0.11633(14) 0.0211(3) Uani 1 1 d . . .
C14 C -0.08741(15) -0.00233(8) 0.06779(13) 0.0177(3) Uani 1 1 d . . .
C15 C 0.10241(15) -0.03178(8) -0.02509(12) 0.0183(3) Uani 1 1 d . . .
C16 C 0.17870(16) -0.08782(8) -0.05776(14) 0.0224(4) Uani 1 1 d . . .
C17 C 0.1188(2) -0.11201(11) -0.1603(2) 0.0388(5) Uani 1 1 d . . .
C18 C 0.1862(3) -0.13786(13) 0.0263(2) 0.0528(8) Uani 1 1 d . . .
C19 C 0.30722(19) -0.06491(11) -0.0842(2) 0.0366(5) Uani 1 1 d . . .
C20 C -0.04166(17) 0.23460(8) -0.04284(15) 0.0197(3) Uani 1 1 d . . .
C21 C 0.00986(16) 0.24297(8) 0.06774(14) 0.0193(3) Uani 1 1 d . . .
C22 C -0.01187(19) 0.29609(9) 0.12451(17) 0.0295(4) Uani 1 1 d . . .
C23 C 0.0436(3) 0.30170(11) 0.22393(19) 0.0452(6) Uani 1 1 d . . .
C24 C 0.1153(2) 0.25525(10) 0.26218(17) 0.0377(5) Uani 1 1 d . . .
C25 C 0.13092(16) 0.20117(8) 0.20252(14) 0.0216(3) Uani 1 1 d . . .
C26 C 0.23028(15) 0.10417(8) 0.20559(14) 0.0200(3) Uani 1 1 d . . .
C27 C 0.29717(15) 0.05762(8) 0.27646(14) 0.0214(3) Uani 1 1 d . . .
C28 C 0.20981(19) 0.00352(11) 0.29394(18) 0.0322(4) Uani 1 1 d . . .
C29 C 0.3330(2) 0.08458(11) 0.38495(16) 0.0304(4) Uani 1 1 d . . .
C30 C 0.40991(16) 0.03408(9) 0.21755(16) 0.0247(4) Uani 1 1 d . . .
F1 F 0.62754(11) 0.15824(7) -0.26620(12) 0.0471(3) Uani 1 1 d . . .
H1A H -0.119(2) 0.1147(11) -0.185(2) 0.035(6) Uiso 1 1 d . . .
H1B H -0.127(2) 0.1855(10) -0.2135(17) 0.026(5) Uiso 1 1 d . . .
H4A H 0.247(2) 0.2071(11) -0.3103(19) 0.033(6) Uiso 1 1 d . . .
H5 H 0.0104(19) -0.0761(10) 0.0777(17) 0.019(5) Uiso 1 1 d . . .
H5A H 0.453(3) 0.2144(14) -0.363(2) 0.056(8) Uiso 1 1 d . . .
H7A H 0.535(2) 0.0927(11) -0.1203(18) 0.029(6) Uiso 1 1 d . . .
H8A H 0.318(2) 0.0868(11) -0.0752(19) 0.029(5) Uiso 1 1 d . . .
H9A H -0.254(2) 0.1614(10) -0.0419(18) 0.026(6) Uiso 1 1 d . . .
H9B H -0.1925(18) 0.1807(10) 0.0612(17) 0.020(5) Uiso 1 1 d . . .
H11A H -0.359(2) 0.0896(10) 0.0799(16) 0.017(5) Uiso 1 1 d . . .
H12A H -0.364(2) -0.0097(10) 0.1560(18) 0.027(6) Uiso 1 1 d . . .
H13A H -0.1882(18) -0.0701(10) 0.1420(16) 0.018(5) Uiso 1 1 d . . .
H17A H 0.039(3) -0.1331(14) -0.131(2) 0.056(8) Uiso 1 1 d . . .
H17B H 0.122(3) -0.0769(14) -0.217(2) 0.059(9) Uiso 1 1 d . . .
H17C H 0.171(3) -0.1469(13) -0.185(2) 0.056(8) Uiso 1 1 d . . .
H18A H 0.218(2) -0.1161(11) 0.092(2) 0.035(7) Uiso 1 1 d . . .
H18B H 0.238(3) -0.1691(13) 0.001(3) 0.059(7) Uiso 1 1 d . . .
H18C H 0.107(3) -0.1581(13) 0.042(2) 0.051(8) Uiso 1 1 d . . .
H19A H 0.343(3) -0.0499(13) -0.025(2) 0.052(8) Uiso 1 1 d . . .
H19B H 0.304(2) -0.0309(13) -0.135(2) 0.050(8) Uiso 1 1 d . . .
H19C H 0.354(3) -0.1006(13) -0.112(2) 0.050(8) Uiso 1 1 d . . .
H20A H 0.016(2) 0.2437(10) -0.0890(19) 0.026(6) Uiso 1 1 d . . .
H20B H -0.116(2) 0.2631(12) -0.052(2) 0.042(7) Uiso 1 1 d . . .
H22A H -0.0585(18) 0.3284(10) 0.0935(17) 0.019(5) Uiso 1 1 d . . .
H23A H 0.032(3) 0.3397(13) 0.264(2) 0.047(7) Uiso 1 1 d . . .
H24A H 0.143(2) 0.2525(10) 0.333(2) 0.036(6) Uiso 1 1 d . . .
H28A H 0.253(3) -0.0295(13) 0.338(2) 0.059(8) Uiso 1 1 d . . .
H28B H 0.140(2) 0.0194(11) 0.326(2) 0.037(6) Uiso 1 1 d . . .
H28C H 0.193(2) -0.0151(11) 0.225(2) 0.038(6) Uiso 1 1 d . . .
H29A H 0.259(3) 0.0955(12) 0.425(2) 0.046(7) Uiso 1 1 d . . .
H29B H 0.384(3) 0.1192(12) 0.376(2) 0.042(7) Uiso 1 1 d . . .
H29C H 0.390(2) 0.0547(13) 0.421(2) 0.043(7) Uiso 1 1 d . . .
H30A H 0.470(2) 0.0689(10) 0.2045(17) 0.028(6) Uiso 1 1 d . . .
H30B H 0.389(2) 0.0175(11) 0.145(2) 0.031(6) Uiso 1 1 d . . .
H30C H 0.4496(18) 0.0034(10) 0.2599(18) 0.023(5) Uiso 1 1 d . . .

loop_
_atom_site_aniso_label
_atom_site_aniso_U_11
_atom_site_aniso_U_22
_atom_site_aniso_U_33
_atom_site_aniso_U_23
_atom_site_aniso_U_13
_atom_site_aniso_U_12
Mn1 0.01594(10) 0.01775(11) 0.01649(10) -0.00036(11) -0.00116(11) 0.00145(9)
N1 0.0175(7) 0.0171(7) 0.0202(7) -0.0008(5) -0.0004(5) -0.0012(5)
N2 0.0189(7) 0.0178(7) 0.0204(7) -0.0013(5) -0.0013(6) -0.0008(5)
N3 0.0185(7) 0.0180(6) 0.0161(6) -0.0016(5) -0.0002(5) 0.0009(5)
N4 0.0185(7) 0.0201(7) 0.0202(7) 0.0003(6) 0.0001(6) -0.0001(5)
N5 0.0200(7) 0.0174(7) 0.0189(7) 0.0026(6) 0.0019(6) 0.0033(6)
N6 0.0221(7) 0.0265(7) 0.0201(7) 0.0001(6) -0.0027(6) -0.0010(6)
O1 0.0267(7) 0.0250(6) 0.0186(6) -0.0024(5) -0.0037(5) 0.0030(5)
O2 0.0212(6) 0.0204(6) 0.0222(6) 0.0004(5) 0.0039(5) 0.0002(5)
O3 0.0287(7) 0.0311(7) 0.0195(6) -0.0019(5) -0.0040(5) 0.0112(6)
C1 0.0189(8) 0.0175(8) 0.0224(8) -0.0009(6) -0.0046(6) -0.0014(6)
C2 0.0227(8) 0.0127(7) 0.0215(8) -0.0010(6) -0.0017(7) 0.0008(6)
C3 0.0202(8) 0.0199(8) 0.0188(8) -0.0066(6) -0.0004(6) -0.0030(6)
C4 0.0256(9) 0.0283(9) 0.0226(9) -0.0012(7) -0.0006(7) -0.0038(7)
C5 0.0323(10) 0.0376(11) 0.0267(10) -0.0021(8) 0.0060(8) -0.0092(8)
C6 0.0207(9) 0.0383(11) 0.0363(11) -0.0124(9) 0.0072(8) -0.0064(8)
C7 0.0206(9) 0.0278(10) 0.0318(10) -0.0095(8) -0.0008(7) 0.0033(7)
C8 0.0215(9) 0.0199(8) 0.0239(9) -0.0045(7) 0.0002(7) -0.0003(7)
C9 0.0157(7) 0.0208(7) 0.0264(8) 0.0004(9) -0.0004(8) 0.0018(6)
C10 0.0186(8) 0.0206(8) 0.0160(7) -0.0016(6) -0.0013(6) 0.0020(6)
C11 0.0184(8) 0.0273(9) 0.0198(8) 0.0011(7) 0.0016(6) 0.0044(7)
C12 0.0216(8) 0.0300(9) 0.0211(8) 0.0036(7) 0.0066(7) 0.0005(7)
C13 0.0234(9) 0.0216(8) 0.0182(8) 0.0027(7) 0.0022(7) 0.0004(7)
C14 0.0178(8) 0.0214(8) 0.0140(7) -0.0010(6) -0.0017(6) 0.0029(6)
C15 0.0182(8) 0.0203(8) 0.0165(9) -0.0027(6) -0.0012(6) 0.0021(6)
C16 0.0223(8) 0.0227(8) 0.0222(9) 0.0008(7) 0.0052(7) 0.0052(7)
C17 0.0345(11) 0.0374(12) 0.0444(13) -0.0183(10) -0.0017(10) 0.0080(9)
C18 0.0635(17) 0.0485(14) 0.0463(16) 0.0220(12) 0.0305(13) 0.0372(14)
C19 0.0245(10) 0.0368(12) 0.0485(13) -0.0085(11) 0.0066(9) 0.0032(9)
C20 0.0217(8) 0.0170(8) 0.0204(8) 0.0003(6) -0.0014(7) 0.0003(7)
C21 0.0189(8) 0.0182(8) 0.0209(8) -0.0005(7) 0.0030(6) -0.0022(6)
C22 0.0353(10) 0.0229(9) 0.0303(10) -0.0048(8) -0.0035(8) 0.0093(8)
C23 0.0671(16) 0.0317(11) 0.0370(12) -0.0170(10) -0.0139(11) 0.0169(11)
C24 0.0527(13) 0.0339(11) 0.0266(10) -0.0098(9) -0.0145(10) 0.0100(10)
C25 0.0224(8) 0.0242(8) 0.0181(8) -0.0009(7) -0.0002(7) -0.0020(7)
C26 0.0144(7) 0.0267(9) 0.0190(8) 0.0035(7) 0.0002(6) -0.0018(6)
C27 0.0163(7) 0.0268(8) 0.0210(8) 0.0048(7) -0.0029(6) -0.0019(7)
C28 0.0250(10) 0.0389(11) 0.0327(11) 0.0138(9) -0.0030(8) -0.0094(8)
C29 0.0288(10) 0.0398(11) 0.0225(9) 0.0023(8) -0.0083(8) 0.0048(9)
C30 0.0209(8) 0.0260(9) 0.0272(9) 0.0059(7) -0.0007(7) 0.0020(7)
F1 0.0207(6) 0.0662(9) 0.0545(9) -0.0059(7) 0.0127(6) -0.0048(6)

loop_
_atom_type_symbol
_atom_type_description
_atom_type_scat_dispersion_real
_atom_type_scat_dispersion_imag
_atom_type_scat_source
C C 0.0033 0.0016 'International Tables Vol C Tables 4.2.6.8 and 6.1.1.4'
H H 0.0000 0.0000 'International Tables Vol C Tables 4.2.6.8 and 6.1.1.4'
N N 0.0061 0.0033 'International Tables Vol C Tables 4.2.6.8 and 6.1.1.4'
O O 0.0106 0.0060 'International Tables Vol C Tables 4.2.6.8 and 6.1.1.4'
F F 0.0171 0.0103 'International Tables Vol C Tables 4.2.6.8 and 6.1.1.4'
Mn Mn 0.3368 0.7283 'International Tables Vol C Tables 4.2.6.8 and 6.1.1.4'

loop_
_geom_angle_atom_site_label_1
_geom_angle_atom_site_label_2
_geom_angle_atom_site_label_3
_geom_angle
_geom_angle_site_symmetry_1
_geom_angle_site_symmetry_3
_geom_angle_publ_flag
O3 Mn1 N2 121.47(5) . . ?
O3 Mn1 O2 84.65(5) . . ?
N2 Mn1 O2 85.93(5) . . ?
O3 Mn1 N4 80.79(5) . . ?
N2 Mn1 N4 105.27(5) . . ?
O2 Mn1 N4 164.84(5) . . ?
O3 Mn1 N3 106.41(5) . . ?
N2 Mn1 N3 125.76(5) . . ?
O2 Mn1 N3 73.97(5) . . ?
N4 Mn1 N3 106.14(5) . . ?
O3 Mn1 N1 153.01(5) . . ?
N2 Mn1 N1 74.60(5) . . ?
O2 Mn1 N1 119.95(5) . . ?
N4 Mn1 N1 73.63(5) . . ?
N3 Mn1 N1 73.40(5) . . ?
C9 N1 C1 114.02(14) . . ?
C9 N1 C20 110.25(14) . . ?
C1 N1 C20 111.59(13) . . ?
C9 N1 Mn1 111.70(10) . . ?
C1 N1 Mn1 102.14(10) . . ?
C20 N1 Mn1 106.66(10) . . ?
C2 N2 C3 120.60(15) . . ?
C2 N2 Mn1 113.92(11) . . ?
C3 N2 Mn1 123.37(11) . . ?
C14 N3 C10 117.78(14) . . ?
C14 N3 Mn1 125.53(11) . . ?
C10 N3 Mn1 115.86(11) . . ?
C21 N4 C25 118.81(15) . . ?
C21 N4 Mn1 115.24(11) . . ?
C25 N4 Mn1 125.83(12) . . ?
C15 N5 C14 125.97(15) . . ?
C26 N6 C25 124.13(15) . . ?
C15 O2 Mn1 127.05(11) . . ?
C26 O3 Mn1 131.38(11) . . ?
N1 C1 C2 112.74(14) . . ?
O1 C2 N2 128.65(17) . . ?
O1 C2 C1 116.39(15) . . ?
N2 C2 C1 114.92(15) . . ?
C8 C3 C4 118.40(16) . . ?
C8 C3 N2 117.76(15) . . ?
C4 C3 N2 123.63(16) . . ?
C5 C4 C3 120.70(19) . . ?
C6 C5 C4 118.78(19) . . ?
F1 C6 C5 119.34(19) . . ?
F1 C6 C7 117.75(19) . . ?
C5 C6 C7 122.89(18) . . ?
C6 C7 C8 118.03(18) . . ?
C3 C8 C7 121.19(17) . . ?
N1 C9 C10 113.21(13) . . ?
N3 C10 C11 122.50(16) . . ?
N3 C10 C9 117.25(15) . . ?
C11 C10 C9 120.22(16) . . ?
C10 C11 C12 118.96(17) . . ?
C13 C12 C11 119.38(17) . . ?
C12 C13 C14 118.30(16) . . ?
N3 C14 C13 122.73(15) . . ?
N3 C14 N5 119.95(15) . . ?
C13 C14 N5 117.28(15) . . ?
O2 C15 N5 122.70(15) . . ?
O2 C15 C16 119.81(14) . . ?
N5 C15 C16 117.36(14) . . ?
C18 C16 C19 109.4(2) . . ?
C18 C16 C15 114.49(15) . . ?
C19 C16 C15 107.64(16) . . ?
C18 C16 C17 111.0(2) . . ?
C19 C16 C17 109.01(18) . . ?
C15 C16 C17 105.09(15) . . ?
N1 C20 C21 110.00(14) . . ?
N4 C21 C22 123.59(17) . . ?
N4 C21 C20 115.72(15) . . ?
C22 C21 C20 120.68(17) . . ?
C21 C22 C23 117.34(19) . . ?
C24 C23 C22 120.1(2) . . ?
C23 C24 C25 120.20(19) . . ?
N4 C25 N6 124.61(16) . . ?
N4 C25 C24 119.93(17) . . ?
N6 C25 C24 115.44(16) . . ?
O3 C26 N6 129.33(16) . . ?
O3 C26 C27 114.69(15) . . ?
N6 C26 C27 115.97(15) . . ?
C30 C27 C29 110.30(15) . . ?
C30 C27 C26 109.28(14) . . ?
C29 C27 C26 112.60(16) . . ?
C30 C27 C28 108.62(16) . . ?
C29 C27 C28 109.16(16) . . ?
C26 C27 C28 106.75(14) . . ?

loop_
_geom_bond_atom_site_label_1
_geom_bond_atom_site_label_2
_geom_bond_distance
_geom_bond_site_symmetry_2
_geom_bond_publ_flag
Mn1 O3 2.0471(13) . ?
Mn1 N2 2.1571(15) . ?
Mn1 O2 2.2465(12) . ?
Mn1 N4 2.2655(15) . ?
Mn1 N3 2.2789(14) . ?
Mn1 N1 2.2874(14) . ?
N1 C9 1.467(2) . ?
N1 C1 1.473(2) . ?
N1 C20 1.478(2) . ?
N2 C2 1.329(2) . ?
N2 C3 1.421(2) . ?
N3 C14 1.344(2) . ?
N3 C10 1.355(2) . ?
N4 C21 1.355(2) . ?
N4 C25 1.355(2) . ?
N5 C15 1.368(2) . ?
N5 C14 1.408(2) . ?
N6 C26 1.306(2) . ?
N6 C25 1.382(2) . ?
O1 C2 1.252(2) . ?
O2 C15 1.225(2) . ?
O3 C26 1.279(2) . ?
C1 C2 1.535(2) . ?
C3 C8 1.397(2) . ?
C3 C4 1.400(2) . ?
C4 C5 1.392(3) . ?
C5 C6 1.370(3) . ?
C6 F1 1.369(2) . ?
C6 C7 1.373(3) . ?
C7 C8 1.398(3) . ?
C9 C10 1.515(2) . ?
C10 C11 1.375(2) . ?
C11 C12 1.390(3) . ?
C12 C13 1.379(3) . ?
C13 C14 1.393(2) . ?
C15 C16 1.534(2) . ?
C16 C18 1.515(3) . ?
C16 C19 1.534(3) . ?
C16 C17 1.536(3) . ?
C20 C21 1.506(2) . ?
C21 C22 1.377(3) . ?
C22 C23 1.391(3) . ?
C23 C24 1.367(3) . ?
C24 C25 1.403(3) . ?
C26 C27 1.533(2) . ?
C27 C30 1.530(3) . ?
C27 C29 1.530(3) . ?
C27 C28 1.534(3) . ?

loop_
_geom_torsion_atom_site_label_1
_geom_torsion_atom_site_label_2
_geom_torsion_atom_site_label_3
_geom_torsion_atom_site_label_4
_geom_torsion
_geom_torsion_site_symmetry_1
_geom_torsion_site_symmetry_2
_geom_torsion_site_symmetry_3
_geom_torsion_site_symmetry_4
_geom_torsion_publ_flag
O3 Mn1 N1 C9 -68.03(17) . . . . ?
N2 Mn1 N1 C9 161.26(12) . . . . ?
O2 Mn1 N1 C9 85.37(12) . . . . ?
N4 Mn1 N1 C9 -87.29(12) . . . . ?
N3 Mn1 N1 C9 25.65(11) . . . . ?
O3 Mn1 N1 C1 169.71(11) . . . . ?
N2 Mn1 N1 C1 39.00(10) . . . . ?
O2 Mn1 N1 C1 -36.90(11) . . . . ?
N4 Mn1 N1 C1 150.44(11) . . . . ?
N3 Mn1 N1 C1 -96.61(10) . . . . ?
O3 Mn1 N1 C20 52.49(17) . . . . ?
N2 Mn1 N1 C20 -78.22(11) . . . . ?
O2 Mn1 N1 C20 -154.11(10) . . . . ?
N4 Mn1 N1 C20 33.23(11) . . . . ?
N3 Mn1 N1 C20 146.18(12) . . . . ?
O3 Mn1 N2 C2 169.45(11) . . . . ?
O2 Mn1 N2 C2 88.26(12) . . . . ?
N4 Mn1 N2 C2 -102.12(12) . . . . ?
N3 Mn1 N2 C2 21.37(14) . . . . ?
N1 Mn1 N2 C2 -34.34(11) . . . . ?
O3 Mn1 N2 C3 5.92(15) . . . . ?
O2 Mn1 N2 C3 -75.27(12) . . . . ?
N4 Mn1 N2 C3 94.36(12) . . . . ?
N3 Mn1 N2 C3 -142.16(11) . . . . ?
N1 Mn1 N2 C3 162.13(13) . . . . ?
O3 Mn1 N3 C14 -37.92(14) . . . . ?
N2 Mn1 N3 C14 114.04(13) . . . . ?
O2 Mn1 N3 C14 41.38(13) . . . . ?
N4 Mn1 N3 C14 -122.84(13) . . . . ?
N1 Mn1 N3 C14 170.26(14) . . . . ?
O3 Mn1 N3 C10 131.31(12) . . . . ?
N2 Mn1 N3 C10 -76.73(13) . . . . ?
O2 Mn1 N3 C10 -149.39(13) . . . . ?
N4 Mn1 N3 C10 46.38(13) . . . . ?
N1 Mn1 N3 C10 -20.51(12) . . . . ?
O3 Mn1 N4 C21 172.98(13) . . . . ?
N2 Mn1 N4 C21 52.72(13) . . . . ?
O2 Mn1 N4 C21 -170.69(15) . . . . ?
N3 Mn1 N4 C21 -82.49(13) . . . . ?
N1 Mn1 N4 C21 -15.75(12) . . . . ?
O3 Mn1 N4 C25 -11.06(13) . . . . ?
N2 Mn1 N4 C25 -131.32(13) . . . . ?
O2 Mn1 N4 C25 5.3(3) . . . . ?
N3 Mn1 N4 C25 93.48(14) . . . . ?
N1 Mn1 N4 C25 160.22(14) . . . . ?
O3 Mn1 O2 C15 59.87(14) . . . . ?
N2 Mn1 O2 C15 -177.97(14) . . . . ?
N4 Mn1 O2 C15 43.7(3) . . . . ?
N3 Mn1 O2 C15 -48.93(14) . . . . ?
N1 Mn1 O2 C15 -108.35(14) . . . . ?
N2 Mn1 O3 C26 124.20(15) . . . . ?
O2 Mn1 O3 C26 -153.90(16) . . . . ?
N4 Mn1 O3 C26 21.86(16) . . . . ?
N3 Mn1 O3 C26 -82.37(16) . . . . ?
N1 Mn1 O3 C26 3.2(2) . . . . ?
C9 N1 C1 C2 -162.00(14) . . . . ?
C20 N1 C1 C2 72.27(18) . . . . ?
Mn1 N1 C1 C2 -41.34(14) . . . . ?
C3 N2 C2 O1 7.3(3) . . . . ?
Mn1 N2 C2 O1 -156.68(15) . . . . ?
C3 N2 C2 C1 -175.08(14) . . . . ?
Mn1 N2 C2 C1 20.89(17) . . . . ?
N1 C1 C2 O1 -165.27(15) . . . . ?
N1 C1 C2 N2 16.8(2) . . . . ?
C2 N2 C3 C8 -148.32(16) . . . . ?
Mn1 N2 C3 C8 14.2(2) . . . . ?
C2 N2 C3 C4 37.0(2) . . . . ?
Mn1 N2 C3 C4 -160.51(13) . . . . ?
C8 C3 C4 C5 -0.6(3) . . . . ?
N2 C3 C4 C5 174.04(17) . . . . ?
C3 C4 C5 C6 0.1(3) . . . . ?
C4 C5 C6 F1 -177.99(18) . . . . ?
C4 C5 C6 C7 0.0(3) . . . . ?
F1 C6 C7 C8 178.35(16) . . . . ?
C5 C6 C7 C8 0.3(3) . . . . ?
C4 C3 C8 C7 0.9(2) . . . . ?
N2 C3 C8 C7 -174.02(16) . . . . ?
C6 C7 C8 C3 -0.8(3) . . . . ?
C1 N1 C9 C10 86.66(19) . . . . ?
C20 N1 C9 C10 -146.91(15) . . . . ?
Mn1 N1 C9 C10 -28.51(18) . . . . ?
C14 N3 C10 C11 3.8(2) . . . . ?
Mn1 N3 C10 C11 -166.27(13) . . . . ?
C14 N3 C10 C9 -178.13(16) . . . . ?
Mn1 N3 C10 C9 11.77(19) . . . . ?
N1 C9 C10 N3 11.6(2) . . . . ?
N1 C9 C10 C11 -170.31(16) . . . . ?
N3 C10 C11 C12 1.3(3) . . . . ?
C9 C10 C11 C12 -176.69(17) . . . . ?
C10 C11 C12 C13 -3.4(3) . . . . ?
C11 C12 C13 C14 0.4(3) . . . . ?
C10 N3 C14 C13 -7.0(2) . . . . ?
Mn1 N3 C14 C13 162.01(13) . . . . ?
C10 N3 C14 N5 170.43(15) . . . . ?
Mn1 N3 C14 N5 -20.5(2) . . . . ?
C12 C13 C14 N3 5.0(3) . . . . ?
C12 C13 C14 N5 -172.54(16) . . . . ?
C15 N5 C14 N3 -21.1(2) . . . . ?
C15 N5 C14 C13 156.52(16) . . . . ?
Mn1 O2 C15 N5 32.3(2) . . . . ?
Mn1 O2 C15 C16 -151.86(12) . . . . ?
C14 N5 C15 O2 16.1(3) . . . . ?
C14 N5 C15 C16 -159.81(16) . . . . ?
O2 C15 C16 C18 158.6(2) . . . . ?
N5 C15 C16 C18 -25.3(3) . . . . ?
O2 C15 C16 C19 36.7(2) . . . . ?
N5 C15 C16 C19 -147.21(17) . . . . ?
O2 C15 C16 C17 -79.3(2) . . . . ?
N5 C15 C16 C17 96.71(19) . . . . ?
C9 N1 C20 C21 74.49(18) . . . . ?
C1 N1 C20 C21 -157.73(14) . . . . ?
Mn1 N1 C20 C21 -46.96(16) . . . . ?
C25 N4 C21 C22 -0.7(3) . . . . ?
Mn1 N4 C21 C22 175.61(15) . . . . ?
C25 N4 C21 C20 178.18(15) . . . . ?
Mn1 N4 C21 C20 -5.55(19) . . . . ?
N1 C20 C21 N4 36.3(2) . . . . ?
N1 C20 C21 C22 -144.84(18) . . . . ?
N4 C21 C22 C23 1.8(3) . . . . ?
C20 C21 C22 C23 -177.0(2) . . . . ?
C21 C22 C23 C24 -0.7(4) . . . . ?
C22 C23 C24 C25 -1.5(4) . . . . ?
C21 N4 C25 N6 176.67(17) . . . . ?
Mn1 N4 C25 N6 0.8(2) . . . . ?
C21 N4 C25 C24 -1.6(3) . . . . ?
Mn1 N4 C25 C24 -177.46(15) . . . . ?
C26 N6 C25 N4 7.2(3) . . . . ?
C26 N6 C25 C24 -174.43(19) . . . . ?
C23 C24 C25 N4 2.7(3) . . . . ?
C23 C24 C25 N6 -175.7(2) . . . . ?
Mn1 O3 C26 N6 -23.4(3) . . . . ?
Mn1 O3 C26 C27 155.88(12) . . . . ?
C25 N6 C26 O3 3.4(3) . . . . ?
C25 N6 C26 C27 -175.85(15) . . . . ?
O3 C26 C27 C30 48.1(2) . . . . ?
N6 C26 C27 C30 -132.47(16) . . . . ?
O3 C26 C27 C29 171.08(16) . . . . ?
N6 C26 C27 C29 -9.5(2) . . . . ?
O3 C26 C27 C28 -69.1(2) . . . . ?
N6 C26 C27 C28 110.24(19) . . . . ?
